data_1531975
loop_
_publ_author_name
'Oikawa, K.'
'Kamiyama, T.'
'Yamaguchi, S.'
'Shishido, T.'
'Ikeda, S.'

_publ_section_title
;
 Neutron powder diffraction studies on Ba3 Ca1+x Nb2-x O9-3x/2 complex
 perovskite-type oxides
;
_journal_name_full 'Solid State Ionics'
_journal_page_first 641
_journal_page_last 646
_journal_volume 154
_journal_year 2002
_chemical_formula_sum 'Ba2 Ca0.733 Nb1.267 O5.9'
_chemical_name_systematic 'Ba2 Nb (Ca0.733 Nb0.267) O5.9'
_space_group_IT_number 166
_symmetry_space_group_name_Hall '-P 3* 2'
_symmetry_space_group_name_H-M 'R -3 m :R'
_cell_angle_alpha 60.011
_cell_angle_beta 60.011
_cell_angle_gamma 60.011
_cell_formula_units_Z 1
_cell_length_a 5.9356
_cell_length_b 5.9356
_cell_length_c 5.9356
_cell_volume 147.906
_citation_journal_id_ASTM SSIOD3
_cod_data_source_file Oikawa_SSIOD3_2002_868.cif
_cod_data_source_block Ba2Ca0.733Nb1.267O5.9
_cod_original_cell_volume 147.9065
_cod_original_sg_symbol_Hall '-R 3 2" (-y+z,x+z,-x+y+z)'
_cod_database_code 1531975

loop_
_symmetry_equiv_pos_as_xyz
x,y,z
z,x,y
y,z,x
-y,-x,-z
-z,-y,-x
-x,-z,-y
-x,-y,-z
-z,-x,-y
-y,-z,-x
y,x,z
z,y,x
x,z,y

loop_
_atom_site_label
_atom_site_type_symbol
_atom_site_fract_x
_atom_site_fract_y
_atom_site_fract_z
_atom_site_occupancy
_atom_site_U_iso_or_equiv
Ba1 Ba+2 0.2507 0.2507 0.2507 1 0.0
Ca1 Ca+2 0 0 0 0.7333 0.0
O1 O-2 0.2605 0.2605 0.7331 0.9833 0.0
Nb2 Nb+5 0 0 0 0.2667 0.0
Nb1 Nb+5 0.5 0.5 0.5 1 0.0
